data_7100942
loop_
_publ_author_name
'A. Karpov'
'M. Jansen'

_publ_section_title
;
A10Tl6O2 (A = K, Rb), cluster compounds combining
structural features of thallium cluster anions and of alkali-metal
suboxides
;
_journal_name_full 'Chemical Communications'
_journal_paper_doi 10.1039/b601802e
_journal_year 2006
_chemical_formula_moiety 'O2, Rb10, Tl6'
_chemical_formula_sum 'O2 Rb10 Tl6'
_chemical_formula_weight 2112.92
_space_group_crystal_system orthorhombic
_space_group_IT_number 63
_space_group_name_Hall '-C 2c 2'
_space_group_name_H-M_alt 'C m c m'
_cell_angle_alpha 90.00
_cell_angle_beta 90.00
_cell_angle_gamma 90.00
_cell_formula_units_Z 4
_cell_length_a 8.7176(1)
_cell_length_b 33.2934(3)
_cell_length_c 9.1242(1)
_cell_measurement_temperature 273(2)
_cell_volume 2648.19(5)
_diffrn_ambient_temperature 298(2)
_exptl_crystal_density_diffrn 5.300
_cod_depositor_comments
;
 Updating space group information.

 Antanas Vaitkus,
 2018-06-10
;
_cod_original_sg_symbol_Hall -C_2c_2
_cod_database_code 7100942

loop_
_space_group_symop_id
_space_group_symop_operation_xyz
1 'x, y, z'
2 '-x, -y, z+1/2'
3 '-x, y, -z+1/2'
4 'x, -y, -z'
5 'x+1/2, y+1/2, z'
6 '-x+1/2, -y+1/2, z+1/2'
7 '-x+1/2, y+1/2, -z+1/2'
8 'x+1/2, -y+1/2, -z'
9 '-x, -y, -z'
10 'x, y, -z-1/2'
11 'x, -y, z-1/2'
12 '-x, y, z'
13 '-x+1/2, -y+1/2, -z'
14 'x+1/2, y+1/2, -z-1/2'
15 'x+1/2, -y+1/2, z-1/2'
16 '-x+1/2, y+1/2, z'

loop_
_atom_site_label
_atom_site_type_symbol
_atom_site_fract_x
_atom_site_fract_y
_atom_site_fract_z
_atom_site_U_iso_or_equiv
_atom_site_adp_type
_atom_site_occupancy
_atom_site_symmetry_multiplicity
_atom_site_calc_flag
_atom_site_refinement_flags
_atom_site_disorder_assembly
_atom_site_disorder_group
Tl1 Tl 0.0000 0.18284(3) 0.56286(10) 0.0497(4) Uani 1 2 d S . .
Tl2 Tl 0.0000 0.07914(3) 0.54974(11) 0.0554(4) Uani 1 2 d S . .
Tl3 Tl 0.20497(12) 0.12711(4) 0.7500 0.0593(4) Uani 1 2 d S . .
Rb1 Rb 0.2000(3) 0.00722(8) 0.2500 0.0482(6) Uani 1 2 d S . .
Rb2 Rb 0.5000 0.05345(9) 0.5366(3) 0.0563(7) Uani 1 2 d S . .
Rb3 Rb 0.2270(3) 0.26716(8) 0.7500 0.0521(7) Uani 1 2 d S . .
Rb4 Rb 0.2471(4) 0.12434(9) 0.2500 0.0685(9) Uani 1 2 d S . .
Rb5 Rb 0.0000 0.31875(9) 0.4632(3) 0.0580(8) Uani 1 2 d S . .
O1 O 0.0000 0.3276(7) 0.7500 0.038(5) Uani 1 4 d S . .
O2 O 0.5000 0.0162(10) 0.2500 0.065(8) Uani 1 4 d S . .

loop_
_atom_site_aniso_label
_atom_site_aniso_U_11
_atom_site_aniso_U_22
_atom_site_aniso_U_33
_atom_site_aniso_U_23
_atom_site_aniso_U_13
_atom_site_aniso_U_12
Tl1 0.0775(8) 0.0301(6) 0.0415(6) 0.0040(4) 0.000 0.000
Tl2 0.0954(9) 0.0288(6) 0.0420(6) -0.0027(4) 0.000 0.000
Tl3 0.0307(5) 0.0670(9) 0.0803(8) 0.000 0.000 -0.0005(4)
Rb1 0.0367(12) 0.0435(16) 0.0644(16) 0.000 0.000 -0.0020(10)
Rb2 0.0686(18) 0.0416(16) 0.0588(15) -0.0009(12) 0.000 0.000
Rb3 0.0514(14) 0.0424(16) 0.0625(16) 0.000 0.000 0.0136(11)
Rb4 0.073(2) 0.067(2) 0.0658(19) 0.000 0.000 -0.0371(17)
Rb5 0.0740(18) 0.070(2) 0.0296(12) -0.0020(11) 0.000 0.000
O1 0.038(12) 0.050(15) 0.027(11) 0.000 0.000 0.000
O2 0.034(13) 0.11(3) 0.052(15) 0.000 0.000 0.000

loop_
_geom_bond_atom_site_label_1
_geom_bond_atom_site_label_2
_geom_bond_distance
_geom_bond_site_symmetry_2
_geom_bond_publ_flag
Tl1 Tl3 3.0904(13) 3_556 ?
Tl1 Tl3 3.0904(13) . ?
Tl1 Tl1 3.4150(19) 10_557 ?
Tl1 Tl2 3.4545(15) . ?
Tl1 Rb3 3.836(3) . ?
Tl1 Rb3 3.836(3) 3_556 ?
Tl1 Rb4 4.072(3) 3 ?
Tl1 Rb4 4.072(3) . ?
Tl1 Rb3 4.072(2) 15_455 ?
Tl1 Rb3 4.072(2) 13_556 ?
Tl1 Rb5 4.36558(16) 13_456 ?
Tl1 Rb5 4.36558(16) 13_556 ?
Tl2 Tl3 3.0136(12) . ?
Tl2 Tl3 3.0136(12) 3_556 ?
Tl2 Tl2 3.654(2) 10_557 ?
Tl2 Rb4 3.793(2) 3 ?
Tl2 Rb4 3.793(2) . ?
Tl2 Rb1 3.827(2) 9_556 ?
Tl2 Rb1 3.827(2) 11_556 ?
Tl2 Rb1 4.031(2) 3 ?
Tl2 Rb1 4.031(2) . ?
Tl2 Rb2 4.4436(6) 1_455 ?
Tl2 Rb2 4.4436(6) . ?
Tl3 Tl2 3.0136(12) 10_557 ?
Tl3 Tl1 3.0904(13) 10_557 ?
Tl3 Tl3 3.574(2) 3_556 ?
Tl3 Rb5 3.694(2) 6 ?
Tl3 Rb5 3.694(2) 13_556 ?
Tl3 Rb2 4.052(2) 10_557 ?
Tl3 Rb2 4.052(2) . ?
Tl3 Rb1 4.472(3) 11_556 ?
Tl3 Rb4 4.5778(3) 1_556 ?
Tl3 Rb4 4.5778(3) . ?
Rb1 O2 2.633(4) . ?
Rb1 Rb1 3.486(5) 3 ?
Rb1 Tl2 3.827(2) 2_554 ?
Rb1 Tl2 3.827(2) 9_556 ?
Rb1 Rb2 3.835(3) 9_656 ?
Rb1 Rb2 3.835(3) 2_654 ?
Rb1 Rb4 3.921(4) . ?
Rb1 Rb2 4.006(3) . ?
Rb1 Rb2 4.006(3) 10_556 ?
Rb1 Tl2 4.031(2) 10_556 ?
Rb1 Tl3 4.472(3) 11 ?
Rb2 O2 2.894(15) . ?
Rb2 O2 3.03(3) 9_656 ?
Rb2 Rb2 3.621(6) 9_656 ?
Rb2 Rb1 3.835(3) 11_556 ?
Rb2 Rb1 3.835(3) 9_656 ?
Rb2 Rb2 3.894(5) 10_557 ?
Rb2 Rb1 4.006(3) 3_655 ?
Rb2 Tl3 4.052(2) 3_656 ?
Rb2 Rb4 4.156(4) . ?
Rb2 Rb4 4.156(4) 3_655 ?
Rb3 O1 2.822(17) . ?
Rb3 Rb4 3.619(4) 13_556 ?
Rb3 Rb5 3.704(3) . ?
Rb3 Rb5 3.704(3) 10_557 ?
Rb3 Tl1 3.836(3) 10_557 ?
Rb3 Rb3 3.958(5) 3_556 ?
Rb3 Tl1 4.072(2) 6 ?
Rb3 Tl1 4.072(2) 13_556 ?
Rb3 Rb5 4.198(3) 13_556 ?
Rb3 Rb5 4.198(3) 6 ?
Rb3 Rb3 4.7200(13) 13_556 ?
Rb4 O1 2.725(14) 13_556 ?
Rb4 Rb3 3.619(4) 13_556 ?
Rb4 Tl2 3.793(2) 10_556 ?
Rb4 Rb5 3.912(3) 13_556 ?
Rb4 Rb5 3.912(3) 6_554 ?
Rb4 Tl1 4.072(3) 10_556 ?
Rb4 Rb2 4.156(4) 10_556 ?
Rb4 Rb4 4.308(6) 3 ?
Rb5 O1 2.634(4) . ?
Rb5 Tl3 3.694(2) 13_556 ?
Rb5 Tl3 3.694(2) 15_455 ?
Rb5 Rb3 3.704(3) 3_556 ?
Rb5 Rb5 3.890(5) 10_556 ?
Rb5 Rb4 3.912(3) 13_556 ?
Rb5 Rb4 3.912(3) 15_456 ?
Rb5 Rb3 4.198(3) 15_455 ?
Rb5 Rb3 4.198(3) 13_556 ?
Rb5 Rb2 4.255(4) 13_556 ?
Rb5 Tl1 4.36558(15) 13_456 ?
O1 Rb5 2.634(4) 10_557 ?
O1 Rb4 2.725(14) 13_556 ?
O1 Rb4 2.725(14) 15_456 ?
O1 Rb3 2.822(17) 3_556 ?
O2 Rb1 2.633(4) 3_655 ?
O2 Rb2 2.894(15) 10_556 ?
O2 Rb2 3.03(3) 2_654 ?
O2 Rb2 3.03(3) 9_656 ?
